data_4109384
loop_
_publ_author_name
'Qiang Li'
'Yongge Wei'
'Jian Hao'
'Yulin Zhu'
'Longsheng Wang'

_publ_contact_author_address
;
Department of Chemistry
Tsinghua University
Beijing 100084
P. R. China
;
_publ_contact_author_email ygwei@pku.edu.cn
_publ_contact_author_name 'Dr Yongge Wei'
_publ_section_title
;
 Unexpected CC Bond Formation via Doubly Dehydrogenative Coupling of Two
 Saturated sp3 C-H Bonds Activated with a Polymolybdate
;
_journal_name_full 'Journal of the American Chemical Society'
_journal_page_first 5810
_journal_page_last 5811
_journal_paper_doi 10.1021/ja070600z
_journal_volume 129
_journal_year 2007
_chemical_formula_sum 'C36.5 H79 Mo6 N3 O18'
_chemical_formula_weight 1423.67
_chemical_name_systematic
; 
 ? 
;
_space_group_IT_number 2
_symmetry_cell_setting triclinic
_symmetry_space_group_name_Hall '-P 1'
_symmetry_space_group_name_H-M 'P -1'
_atom_sites_solution_hydrogens geom
_atom_sites_solution_primary direct
_atom_sites_solution_secondary difmap
_audit_creation_method SHELXL-97
_cell_angle_alpha 76.39(3)
_cell_angle_beta 89.96(3)
_cell_angle_gamma 80.54(3)
_cell_formula_units_Z 2
_cell_length_a 11.875(2)
_cell_length_b 12.894(3)
_cell_length_c 18.939(4)
_cell_measurement_reflns_used 19713
_cell_measurement_temperature 293(2)
_cell_measurement_theta_max 27.6
_cell_measurement_theta_min 3.00
_cell_volume 2777.9(11)
_computing_cell_refinement 'Rigaku RAPID AUTO Ver2.30'
_computing_data_collection 'Rigaku RAPID AUTO Ver2.30'
_computing_data_reduction 'Rigaku RAPID AUTO Ver2.30'
_computing_molecular_graphics 'Bruker SHELXTL'
_computing_publication_material 'Bruker SHELXTL'
_computing_structure_refinement 'SHELXL-97 (Sheldrick, 1997)'
_computing_structure_solution 'SHELXS-97 (Sheldrick, 1990)'
_diffrn_ambient_temperature 293(2)
_diffrn_detector_area_resol_mean '100x100 micron'
_diffrn_measured_fraction_theta_full 0.919
_diffrn_measured_fraction_theta_max 0.919
_diffrn_measurement_device_type 'Rigaku RAXIS-RAPID'
_diffrn_measurement_method Oscillation
_diffrn_radiation_monochromator graphite
_diffrn_radiation_source 'fine-focus sealed tube'
_diffrn_radiation_type MoK\a
_diffrn_radiation_wavelength 0.71073
_diffrn_reflns_av_R_equivalents 0.0519
_diffrn_reflns_av_sigmaI/netI 0.0644
_diffrn_reflns_limit_h_max 13
_diffrn_reflns_limit_h_min -14
_diffrn_reflns_limit_k_max 15
_diffrn_reflns_limit_k_min -15
_diffrn_reflns_limit_l_max 22
_diffrn_reflns_limit_l_min -22
_diffrn_reflns_number 17074
_diffrn_reflns_theta_full 25.00
_diffrn_reflns_theta_max 25.00
_diffrn_reflns_theta_min 2.99
_exptl_absorpt_coefficient_mu 1.376
_exptl_absorpt_correction_T_max 0.6830
_exptl_absorpt_correction_T_min 0.6091
_exptl_absorpt_correction_type multi-scan
_exptl_crystal_colour 'red brown'
_exptl_crystal_density_diffrn 1.702
_exptl_crystal_description block
_exptl_crystal_F_000 1430
_exptl_crystal_size_max 0.40
_exptl_crystal_size_mid 0.30
_exptl_crystal_size_min 0.30
_refine_diff_density_max 0.695
_refine_diff_density_min -0.648
_refine_diff_density_rms 0.094
_refine_ls_extinction_method none
_refine_ls_goodness_of_fit_ref 1.020
_refine_ls_hydrogen_treatment constr
_refine_ls_matrix_type full
_refine_ls_number_parameters 569
_refine_ls_number_reflns 8990
_refine_ls_number_restraints 623
_refine_ls_restrained_S_all 1.047
_refine_ls_R_factor_all 0.1313
_refine_ls_R_factor_gt 0.0611
_refine_ls_shift/su_max 0.001
_refine_ls_shift/su_mean 0.000
_refine_ls_structure_factor_coef Fsqd
_refine_ls_weighting_details 'calc w=1/[\s^2^(Fo^2^)+(0.0893P)^2^+1.8531P] where P=(Fo^2^+2Fc^2^)/3'
_refine_ls_weighting_scheme calc
_refine_ls_wR_factor_gt 0.1564
_refine_ls_wR_factor_ref 0.1871
_reflns_number_gt 4485
_reflns_number_total 8990
_reflns_threshold_expression >2sigma(I)
_cod_data_source_file ja070600zsi20070131_093632.cif
_cod_data_source_block Mo12-Hex-Pr-Compound-9
_cod_original_cell_volume 2778.1(10)
_cod_original_formula_sum 'C36.50 H79 Mo6 N3 O18'
_cod_database_code 4109384

loop_
_symmetry_equiv_pos_as_xyz
'x, y, z'
'-x, -y, -z'

loop_
_atom_site_label
_atom_site_type_symbol
_atom_site_fract_x
_atom_site_fract_y
_atom_site_fract_z
_atom_site_U_iso_or_equiv
_atom_site_adp_type
_atom_site_occupancy
_atom_site_symmetry_multiplicity
_atom_site_calc_flag
_atom_site_refinement_flags
_atom_site_disorder_assembly
_atom_site_disorder_group
Mo1 Mo 1.32086(8) 0.54270(9) 0.13875(5) 0.0895(3) Uani 1 1 d . . .
Mo2 Mo 1.37281(8) 0.46030(8) 0.31240(5) 0.0883(3) Uani 1 1 d . . .
Mo3 Mo 1.11892(8) 0.45993(8) 0.24113(5) 0.0832(3) Uani 1 1 d . . .
Mo4 Mo 1.35544(7) 0.71896(8) 0.23104(5) 0.0810(3) Uani 1 1 d . . .
Mo5 Mo 1.10210(7) 0.71839(8) 0.15953(5) 0.0869(3) Uani 1 1 d . . .
Mo6 Mo 1.15016(8) 0.63686(8) 0.33661(5) 0.0837(3) Uani 1 1 d . . .
O1 O 1.2390(4) 0.5887(4) 0.2349(3) 0.0594(13) Uani 1 1 d . . .
O2 O 1.4688(7) 0.3689(6) 0.3690(5) 0.132(3) Uani 1 1 d . . .
O3 O 1.0355(6) 0.3651(6) 0.2456(4) 0.113(3) Uani 1 1 d . . .
O4 O 1.4360(6) 0.8159(6) 0.2291(4) 0.109(2) Uani 1 1 d . . .
O5 O 1.0039(7) 0.8136(7) 0.1052(5) 0.136(3) Uani 1 1 d . . .
O6 O 1.0833(7) 0.6705(7) 0.4091(4) 0.130(3) Uani 1 1 d . . .
O7 O 1.4021(5) 0.6587(6) 0.1527(4) 0.092(2) Uani 1 1 d . . .
O8 O 1.1964(6) 0.6563(6) 0.0939(3) 0.096(2) Uani 1 1 d . . .
O9 O 1.2142(5) 0.4439(6) 0.1607(3) 0.089(2) Uani 1 1 d . . .
O10 O 1.4191(5) 0.4481(6) 0.2197(4) 0.094(2) Uani 1 1 d . . .
O11 O 1.2733(6) 0.5267(6) 0.3787(3) 0.092(2) Uani 1 1 d . . .
O12 O 1.2520(6) 0.3812(5) 0.3031(4) 0.094(2) Uani 1 1 d . . .
O13 O 1.4408(5) 0.5930(5) 0.2958(4) 0.0871(19) Uani 1 1 d . . .
O14 O 1.0726(5) 0.5226(5) 0.3204(3) 0.0867(19) Uani 1 1 d . . .
O15 O 1.0341(5) 0.5858(6) 0.1782(4) 0.089(2) Uani 1 1 d . . .
O16 O 1.2209(5) 0.7974(5) 0.1714(3) 0.0852(18) Uani 1 1 d . . .
O17 O 1.2567(5) 0.7319(5) 0.3123(3) 0.0840(19) Uani 1 1 d . . .
O18 O 1.0582(5) 0.7283(5) 0.2548(4) 0.0865(19) Uani 1 1 d . . .
N1 N 1.3893(8) 0.5117(10) 0.0634(5) 0.137(4) Uani 1 1 d DU . .
N2 N 0.7178(7) 0.6490(8) 0.3956(5) 0.113(3) Uani 1 1 d DU . .
C111 C 0.6054(8) 0.6383(10) 0.4342(6) 0.117(4) Uani 1 1 d DU . .
H11A H 0.5651 0.5934 0.4124 0.140 Uiso 1 1 calc R . .
H11B H 0.6234 0.6006 0.4847 0.140 Uiso 1 1 calc R . .
C112 C 0.5265(10) 0.7423(11) 0.4325(8) 0.140(5) Uani 1 1 d DU . .
H11C H 0.5142 0.7848 0.3827 0.168 Uiso 1 1 calc R . .
H11D H 0.5611 0.7838 0.4604 0.168 Uiso 1 1 calc R . .
C113 C 0.4122(9) 0.7200(12) 0.4641(6) 0.133(5) Uani 1 1 d DU . .
H11E H 0.3789 0.6763 0.4372 0.160 Uiso 1 1 calc R . .
H11F H 0.4244 0.6795 0.5143 0.160 Uiso 1 1 calc R . .
C114 C 0.3306(13) 0.8251(13) 0.4601(9) 0.180(7) Uani 1 1 d DU . .
H11G H 0.2591 0.8094 0.4797 0.269 Uiso 1 1 calc R . .
H11H H 0.3184 0.8650 0.4103 0.269 Uiso 1 1 calc R . .
H11I H 0.3628 0.8674 0.4878 0.269 Uiso 1 1 calc R . .
C121 C 0.7823(11) 0.7267(11) 0.4261(7) 0.138(4) Uani 1 1 d DU . .
H12A H 0.8533 0.7313 0.4011 0.165 Uiso 1 1 calc R . .
H12B H 0.7363 0.7985 0.4140 0.165 Uiso 1 1 calc R . .
C122 C 0.8093(14) 0.6964(14) 0.5055(7) 0.182(6) Uani 1 1 d DU . .
H12C H 0.8599 0.6270 0.5180 0.219 Uiso 1 1 calc R . .
H12D H 0.7395 0.6886 0.5313 0.219 Uiso 1 1 calc R . .
C123 C 0.8653(15) 0.7798(15) 0.5296(9) 0.202(8) Uani 1 1 d DU . .
H12E H 0.9314 0.7923 0.5007 0.242 Uiso 1 1 calc R . .
H12F H 0.8918 0.7520 0.5800 0.242 Uiso 1 1 calc R . .
C124 C 0.785(2) 0.886(2) 0.5220(17) 0.346(16) Uani 1 1 d DU . .
H12G H 0.8242 0.9375 0.5364 0.519 Uiso 1 1 calc R . .
H12H H 0.7210 0.8748 0.5525 0.519 Uiso 1 1 calc R . .
H12I H 0.7574 0.9135 0.4723 0.519 Uiso 1 1 calc R . .
C131 C 0.7949(11) 0.5404(10) 0.4080(7) 0.136(4) Uani 1 1 d DU . .
H13A H 0.8691 0.5512 0.3891 0.164 Uiso 1 1 calc R . .
H13B H 0.8055 0.5093 0.4599 0.164 Uiso 1 1 calc R . .
C132 C 0.7505(13) 0.4630(12) 0.3735(9) 0.168(6) Uani 1 1 d DU . .
H13C H 0.7428 0.4904 0.3212 0.202 Uiso 1 1 calc R . .
H13D H 0.6765 0.4501 0.3918 0.202 Uiso 1 1 calc R . .
C133 C 0.8389(15) 0.3586(13) 0.3938(11) 0.202(7) Uani 1 1 d DU . .
H13E H 0.8400 0.3271 0.4457 0.242 Uiso 1 1 calc R . .
H13F H 0.9146 0.3738 0.3809 0.242 Uiso 1 1 calc R . .
C134 C 0.8034(17) 0.2803(17) 0.3512(14) 0.276(12) Uani 1 1 d DU . .
H13G H 0.8574 0.2140 0.3620 0.414 Uiso 1 1 calc R . .
H13H H 0.8019 0.3128 0.3000 0.414 Uiso 1 1 calc R . .
H13I H 0.7289 0.2654 0.3649 0.414 Uiso 1 1 calc R . .
C141 C 0.6896(9) 0.6951(11) 0.3146(5) 0.122(4) Uani 1 1 d DU . .
H14A H 0.6434 0.6494 0.2980 0.147 Uiso 1 1 calc R . .
H14B H 0.6432 0.7662 0.3082 0.147 Uiso 1 1 calc R . .
C142 C 0.7894(9) 0.7054(15) 0.2668(6) 0.175(7) Uani 1 1 d DU . .
H14C H 0.8340 0.6345 0.2691 0.210 Uiso 1 1 calc R . .
H14D H 0.8381 0.7495 0.2829 0.210 Uiso 1 1 calc R . .
C143 C 0.7433(14) 0.759(2) 0.1881(8) 0.287(11) Uani 1 1 d DU . .
H14E H 0.8013 0.7919 0.1593 0.345 Uiso 1 1 calc R . .
H14F H 0.6768 0.8139 0.1876 0.345 Uiso 1 1 calc R . .
C144 C 0.711(3) 0.664(3) 0.1579(14) 0.530(16) Uani 1 1 d DU . .
H14G H 0.6810 0.6921 0.1088 0.794 Uiso 1 1 calc R . .
H14H H 0.6545 0.6320 0.1875 0.794 Uiso 1 1 calc R . .
H14I H 0.7779 0.6108 0.1587 0.794 Uiso 1 1 calc R . .
N3 N 1.1958(14) 1.1167(10) 0.1637(8) 0.214(5) Uani 1 1 d DU . .
C211 C 1.1412(16) 1.0309(12) 0.2192(9) 0.204(6) Uani 1 1 d DU . .
H21A H 1.0854 1.0051 0.1932 0.245 Uiso 1 1 calc R . .
H21B H 1.2005 0.9697 0.2394 0.245 Uiso 1 1 calc R . .
C212 C 1.0845(19) 1.0707(14) 0.2798(11) 0.240(8) Uani 1 1 d DU . .
H21C H 1.0219 1.1291 0.2603 0.288 Uiso 1 1 calc R . .
H21D H 1.1387 1.0993 0.3050 0.288 Uiso 1 1 calc R . .
C213 C 1.039(2) 0.9810(17) 0.3334(12) 0.264(11) Uani 1 1 d DU . .
H21E H 1.0853 0.9114 0.3343 0.317 Uiso 1 1 calc R . .
H21F H 1.0402 0.9934 0.3820 0.317 Uiso 1 1 calc R . .
C214 C 0.918(2) 0.983(3) 0.308(2) 0.44(2) Uani 1 1 d DU . .
H21G H 0.8890 0.9224 0.3380 0.662 Uiso 1 1 calc R . .
H21H H 0.9168 0.9781 0.2586 0.662 Uiso 1 1 calc R . .
H21I H 0.8711 1.0490 0.3127 0.662 Uiso 1 1 calc R . .
C221 C 1.2775(15) 1.1650(13) 0.2054(10) 0.211(6) Uani 1 1 d DU . .
H22A H 1.3091 1.2197 0.1706 0.254 Uiso 1 1 calc R . .
H22B H 1.2328 1.2014 0.2382 0.254 Uiso 1 1 calc R . .
C222 C 1.3755(17) 1.0867(14) 0.2492(12) 0.236(8) Uani 1 1 d DU . .
H22C H 1.4221 1.0503 0.2173 0.283 Uiso 1 1 calc R . .
H22D H 1.3456 1.0323 0.2853 0.283 Uiso 1 1 calc R . .
C223 C 1.4493(19) 1.1459(16) 0.2872(14) 0.261(9) Uani 1 1 d DU . .
H22E H 1.4020 1.1836 0.3182 0.314 Uiso 1 1 calc R . .
H22F H 1.4800 1.1995 0.2510 0.314 Uiso 1 1 calc R . .
C224 C 1.548(2) 1.0679(19) 0.3332(17) 0.337(15) Uani 1 1 d DU . .
H22G H 1.5950 1.1083 0.3537 0.506 Uiso 1 1 calc R . .
H22H H 1.5931 1.0280 0.3032 0.506 Uiso 1 1 calc R . .
H22I H 1.5179 1.0184 0.3717 0.506 Uiso 1 1 calc R . .
C231 C 1.1033(18) 1.2013(15) 0.1179(11) 0.268(9) Uani 1 1 d DU . .
H23A H 1.0522 1.1648 0.0963 0.321 Uiso 1 1 calc R . .
H23B H 1.0589 1.2404 0.1494 0.321 Uiso 1 1 calc R . .
C232 C 1.148(2) 1.2806(18) 0.0589(13) 0.324(12) Uani 1 1 d DU . .
H23C H 1.1875 1.2423 0.0251 0.389 Uiso 1 1 calc R . .
H23D H 1.2041 1.3130 0.0800 0.389 Uiso 1 1 calc R . .
C233 C 1.055(3) 1.371(2) 0.0166(17) 0.409(17) Uani 1 1 d DU . .
H23E H 1.0124 1.4090 0.0496 0.490 Uiso 1 1 calc R . .
H23F H 1.0018 1.3414 -0.0086 0.490 Uiso 1 1 calc R . .
C234 C 1.117(3) 1.451(3) -0.0391(18) 0.54(3) Uani 1 1 d DU . .
H23G H 1.0626 1.5125 -0.0634 0.812 Uiso 1 1 calc R . .
H23H H 1.1524 1.4144 -0.0743 0.812 Uiso 1 1 calc R . .
H23I H 1.1745 1.4743 -0.0138 0.812 Uiso 1 1 calc R . .
C241 C 1.2573(19) 1.0566(15) 0.1105(10) 0.259(8) Uani 1 1 d DU . .
H24A H 1.3105 1.1004 0.0848 0.310 Uiso 1 1 calc R . .
H24B H 1.3023 0.9900 0.1386 0.310 Uiso 1 1 calc R . .
C242 C 1.185(2) 1.0278(19) 0.0543(12) 0.320(12) Uani 1 1 d DU . .
H24C H 1.1388 1.0927 0.0252 0.384 Uiso 1 1 calc R . .
H24D H 1.1350 0.9794 0.0782 0.384 Uiso 1 1 calc R . .
C243 C 1.268(2) 0.971(3) 0.0047(13) 0.378(15) Uani 1 1 d DU . .
H24E H 1.3148 0.9071 0.0342 0.454 Uiso 1 1 calc R . .
H24F H 1.3177 1.0202 -0.0191 0.454 Uiso 1 1 calc R . .
C244 C 1.196(3) 0.939(2) -0.0538(14) 0.363(16) Uani 1 1 d DU . .
H24G H 1.2465 0.9011 -0.0823 0.544 Uiso 1 1 calc R . .
H24H H 1.1536 1.0036 -0.0850 0.544 Uiso 1 1 calc R . .
H24I H 1.1441 0.8939 -0.0301 0.544 Uiso 1 1 calc R . .
C1 C 1.4781(8) 0.4666(7) 0.0233(3) 0.277(8) Uani 0.50 1 d PDU . 3
C2 C 1.517(2) 0.3475(10) 0.0354(13) 0.346(9) Uani 0.50 1 d PDU A 3
H2A H 1.5603 0.3312 -0.0053 0.415 Uiso 0.50 1 calc PR A 3
H2B H 1.4524 0.3098 0.0408 0.415 Uiso 0.50 1 calc PR A 3
C3 C 1.593(3) 0.313(2) 0.1048(15) 0.423(14) Uiso 0.50 1 d PDU A 3
H3A H 1.6178 0.2362 0.1159 0.634 Uiso 0.50 1 calc PR A 3
H3B H 1.5499 0.3323 0.1442 0.634 Uiso 0.50 1 calc PR A 3
H3C H 1.6579 0.3491 0.0980 0.634 Uiso 0.50 1 calc PR A 3
C1A C 1.4781(8) 0.4666(7) 0.0233(3) 0.277(8) Uani 0.50 1 d PDU . 4
C2A C 1.517(2) 0.3475(10) 0.0354(13) 0.346(9) Uani 0.50 1 d PDU B 4
C3A C 1.593(3) 0.313(2) 0.1048(15) 0.423(14) Uiso 0.50 1 d PDU B 4
H3A1 H 1.6170 0.2352 0.1169 0.507 Uiso 0.50 1 calc PR B 4
H3A2 H 1.5500 0.3325 0.1448 0.507 Uiso 0.50 1 calc PR B 4
C4 C 1.698(4) 0.370(4) 0.093(4) 0.52(3) Uiso 0.50 1 d PDU B 4
H4A H 1.7103 0.3933 0.0418 0.623 Uiso 0.50 1 calc PR B 4
H4B H 1.6862 0.4330 0.1137 0.623 Uiso 0.50 1 calc PR B 4
C5 C 1.800(5) 0.288(7) 0.132(4) 0.58(4) Uiso 0.50 1 d PDU B 4
H5A H 1.8208 0.3056 0.1764 0.693 Uiso 0.50 1 calc PR B 4
H5B H 1.7808 0.2158 0.1435 0.693 Uiso 0.50 1 calc PR B 4
C6 C 1.900(6) 0.291(9) 0.082(5) 0.58(6) Uiso 0.50 1 d PDU B 4
H6A H 1.9652 0.2422 0.1063 0.873 Uiso 0.50 1 calc PR B 4
H6B H 1.9168 0.3634 0.0690 0.873 Uiso 0.50 1 calc PR B 4
H6C H 1.8801 0.2703 0.0386 0.873 Uiso 0.50 1 calc PR B 4

loop_
_atom_site_aniso_label
_atom_site_aniso_U_11
_atom_site_aniso_U_22
_atom_site_aniso_U_33
_atom_site_aniso_U_23
_atom_site_aniso_U_13
_atom_site_aniso_U_12
Mo1 0.0807(6) 0.1234(9) 0.0768(6) -0.0471(6) 0.0294(5) -0.0198(6)
Mo2 0.0828(6) 0.0827(7) 0.0898(7) -0.0136(5) -0.0061(5) 0.0033(5)
Mo3 0.0800(6) 0.0869(7) 0.0970(7) -0.0413(5) 0.0225(5) -0.0268(5)
Mo4 0.0692(5) 0.0833(7) 0.0937(7) -0.0230(5) 0.0021(5) -0.0196(5)
Mo5 0.0710(6) 0.0969(7) 0.0871(6) -0.0169(5) -0.0095(5) -0.0048(5)
Mo6 0.0862(6) 0.0997(7) 0.0760(6) -0.0428(5) 0.0232(5) -0.0153(5)
O1 0.055(3) 0.071(4) 0.057(3) -0.024(3) 0.006(3) -0.008(3)
O2 0.114(6) 0.094(6) 0.163(8) -0.001(5) -0.044(6) 0.012(5)
O3 0.108(5) 0.111(6) 0.149(7) -0.060(5) 0.034(5) -0.057(5)
O4 0.096(5) 0.106(6) 0.135(6) -0.032(5) -0.003(5) -0.041(4)
O5 0.106(6) 0.132(7) 0.142(7) 0.004(6) -0.048(5) 0.004(5)
O6 0.151(7) 0.163(8) 0.104(6) -0.081(5) 0.052(5) -0.036(6)
O7 0.072(4) 0.118(6) 0.089(5) -0.024(4) 0.020(4) -0.028(4)
O8 0.086(4) 0.134(6) 0.067(4) -0.018(4) 0.005(4) -0.023(4)
O9 0.090(4) 0.111(5) 0.083(4) -0.051(4) 0.024(4) -0.031(4)
O10 0.071(4) 0.099(5) 0.119(5) -0.051(4) 0.016(4) 0.001(4)
O11 0.101(5) 0.115(6) 0.064(4) -0.027(4) 0.009(4) -0.020(4)
O12 0.103(5) 0.069(5) 0.108(5) -0.022(4) 0.012(4) -0.009(4)
O13 0.070(4) 0.090(5) 0.101(5) -0.021(4) -0.013(4) -0.013(3)
O14 0.085(4) 0.099(5) 0.088(4) -0.035(4) 0.035(4) -0.031(4)
O15 0.068(4) 0.115(6) 0.097(5) -0.044(4) 0.001(4) -0.023(4)
O16 0.086(4) 0.071(4) 0.093(5) -0.009(3) -0.002(4) -0.015(3)
O17 0.077(4) 0.093(5) 0.098(5) -0.052(4) 0.009(4) -0.019(3)
O18 0.075(4) 0.090(5) 0.097(5) -0.039(4) 0.011(4) 0.003(3)
N1 0.127(8) 0.210(11) 0.115(7) -0.095(7) 0.071(6) -0.065(7)
N2 0.081(5) 0.142(7) 0.106(5) 0.008(5) -0.005(5) -0.042(5)
C111 0.090(6) 0.166(11) 0.099(7) -0.018(8) 0.003(6) -0.053(6)
C112 0.113(8) 0.185(13) 0.133(10) -0.043(10) 0.024(8) -0.052(7)
C113 0.100(7) 0.222(14) 0.085(8) -0.037(9) 0.009(7) -0.048(7)
C114 0.149(12) 0.250(19) 0.156(13) -0.085(14) 0.040(11) -0.026(11)
C121 0.095(8) 0.173(10) 0.146(9) -0.022(9) -0.013(8) -0.050(7)
C122 0.146(12) 0.270(17) 0.143(10) -0.020(11) -0.021(10) -0.109(11)
C123 0.182(16) 0.28(2) 0.159(13) -0.034(14) -0.026(13) -0.112(14)
C124 0.32(3) 0.37(3) 0.41(4) -0.21(3) 0.10(3) -0.05(2)
C131 0.110(9) 0.148(9) 0.132(10) 0.003(8) 0.004(8) -0.021(7)
C132 0.145(12) 0.163(11) 0.194(15) -0.033(11) 0.017(11) -0.033(9)
C133 0.179(16) 0.185(13) 0.243(19) -0.068(14) 0.056(14) -0.011(11)
C134 0.22(2) 0.27(2) 0.42(3) -0.20(2) 0.16(2) -0.086(17)
C141 0.078(7) 0.180(11) 0.100(6) -0.004(7) 0.002(5) -0.037(7)
C142 0.075(7) 0.300(18) 0.123(8) 0.019(11) 0.013(6) -0.050(10)
C143 0.119(12) 0.57(3) 0.114(10) 0.056(16) 0.009(9) -0.089(18)
C144 0.51(3) 0.96(5) 0.21(2) -0.03(3) -0.06(3) -0.522
N3 0.329(16) 0.085(8) 0.247(13) -0.075(7) 0.054(9) -0.041(8)
C211 0.261(18) 0.109(11) 0.263(16) -0.080(9) 0.036(12) -0.039(10)
C212 0.30(2) 0.139(15) 0.28(2) -0.065(13) 0.081(15) -0.008(14)
C213 0.34(3) 0.139(16) 0.30(2) -0.042(16) 0.076(19) -0.008(19)
C214 0.36(3) 0.25(3) 0.69(6) -0.03(4) 0.05(3) -0.10(3)
C221 0.290(18) 0.109(13) 0.253(18) -0.065(11) 0.074(12) -0.053(10)
C222 0.28(2) 0.127(15) 0.31(2) -0.085(14) 0.067(13) -0.028(12)
C223 0.30(2) 0.147(18) 0.35(3) -0.095(17) 0.025(16) -0.024(14)
C224 0.32(3) 0.17(2) 0.51(5) -0.06(3) -0.03(2) -0.033(19)
C231 0.39(2) 0.144(16) 0.26(2) -0.059(10) 0.011(15) -0.001(13)
C232 0.54(3) 0.17(2) 0.27(2) -0.039(12) -0.05(2) -0.101(19)
C233 0.64(4) 0.26(3) 0.30(3) 0.026(17) -0.19(3) -0.12(3)
C234 0.88(7) 0.37(4) 0.34(5) 0.11(3) -0.27(4) -0.31(4)
C241 0.44(2) 0.134(14) 0.198(16) -0.064(11) 0.051(13) 0.001(14)
C242 0.54(3) 0.185(19) 0.23(2) -0.088(14) -0.016(18) 0.03(2)
C243 0.65(4) 0.32(3) 0.18(2) -0.117(17) 0.04(2) -0.01(3)
C244 0.52(4) 0.33(3) 0.26(3) -0.16(2) 0.06(3) -0.01(3)
C1 0.354(15) 0.295(13) 0.214(13) -0.161(12) 0.153(11) 0.001(13)
C2 0.396(16) 0.317(13) 0.313(15) -0.135(14) 0.150(14) 0.062(13)
C1A 0.354(15) 0.295(13) 0.214(13) -0.161(12) 0.153(11) 0.001(13)
C2A 0.396(16) 0.317(13) 0.313(15) -0.135(14) 0.150(14) 0.062(13)

loop_
_atom_type_symbol
_atom_type_description
_atom_type_scat_dispersion_real
_atom_type_scat_dispersion_imag
_atom_type_scat_source
C C 0.0033 0.0016 'International Tables Vol C Tables 4.2.6.8 and 6.1.1.4'
H H 0.0000 0.0000 'International Tables Vol C Tables 4.2.6.8 and 6.1.1.4'
N N 0.0061 0.0033 'International Tables Vol C Tables 4.2.6.8 and 6.1.1.4'
O O 0.0106 0.0060 'International Tables Vol C Tables 4.2.6.8 and 6.1.1.4'
Mo Mo -1.6832 0.6857 'International Tables Vol C Tables 4.2.6.8 and 6.1.1.4'

loop_
_geom_angle_atom_site_label_1
_geom_angle_atom_site_label_2
_geom_angle_atom_site_label_3
_geom_angle
_geom_angle_site_symmetry_1
N1 Mo1 O9 104.0(4) .
N1 Mo1 O8 101.9(4) .
O9 Mo1 O8 89.1(3) .
N1 Mo1 O10 102.3(4) .
O9 Mo1 O10 87.8(3) .
O8 Mo1 O10 155.6(3) .
N1 Mo1 O7 99.8(4) .
O9 Mo1 O7 156.2(3) .
O8 Mo1 O7 87.0(3) .
O10 Mo1 O7 86.1(3) .
N1 Mo1 O1 177.1(4) .
O9 Mo1 O1 78.9(2) .
O8 Mo1 O1 78.1(2) .
O10 Mo1 O1 77.6(2) .
O7 Mo1 O1 77.3(2) .
O2 Mo2 O10 104.0(4) .
O2 Mo2 O12 103.4(4) .
O10 Mo2 O12 89.1(3) .
O2 Mo2 O11 103.2(4) .
O10 Mo2 O11 152.7(3) .
O12 Mo2 O11 86.0(3) .
O2 Mo2 O13 103.2(4) .
O10 Mo2 O13 87.4(3) .
O12 Mo2 O13 153.3(3) .
O11 Mo2 O13 85.0(3) .
O2 Mo2 O1 179.2(4) .
O10 Mo2 O1 76.7(2) .
O12 Mo2 O1 76.9(2) .
O11 Mo2 O1 76.1(2) .
O13 Mo2 O1 76.5(2) .
O3 Mo3 O15 104.0(3) .
O3 Mo3 O14 103.6(3) .
O15 Mo3 O14 87.8(3) .
O3 Mo3 O9 103.4(3) .
O15 Mo3 O9 87.6(3) .
O14 Mo3 O9 152.9(3) .
O3 Mo3 O12 102.9(4) .
O15 Mo3 O12 153.1(3) .
O14 Mo3 O12 86.3(3) .
O9 Mo3 O12 85.9(3) .
O3 Mo3 O1 178.6(3) .
O15 Mo3 O1 77.1(2) .
O14 Mo3 O1 77.2(2) .
O9 Mo3 O1 75.7(2) .
O12 Mo3 O1 76.0(2) .
O4 Mo4 O7 105.1(3) .
O4 Mo4 O13 103.9(3) .
O7 Mo4 O13 88.9(3) .
O4 Mo4 O16 102.9(3) .
O7 Mo4 O16 87.5(3) .
O13 Mo4 O16 153.0(3) .
O4 Mo4 O17 102.8(3) .
O7 Mo4 O17 152.0(3) .
O13 Mo4 O17 86.5(3) .
O16 Mo4 O17 84.2(3) .
O4 Mo4 O1 178.1(3) .
O7 Mo4 O1 76.4(2) .
O13 Mo4 O1 77.2(2) .
O16 Mo4 O1 75.9(2) .
O17 Mo4 O1 75.6(2) .
O5 Mo5 O8 104.3(4) .
O5 Mo5 O18 103.1(4) .
O8 Mo5 O18 152.5(3) .
O5 Mo5 O16 102.9(4) .
O8 Mo5 O16 87.7(3) .
O18 Mo5 O16 87.1(3) .
O5 Mo5 O15 104.6(4) .
O8 Mo5 O15 86.1(3) .
O18 Mo5 O15 86.1(3) .
O16 Mo5 O15 152.5(3) .
O5 Mo5 O1 179.2(3) .
O8 Mo5 O1 75.9(2) .
O18 Mo5 O1 76.7(2) .
O16 Mo5 O1 76.4(2) .
O15 Mo5 O1 76.1(2) .
O6 Mo6 O17 105.0(4) .
O6 Mo6 O11 103.9(4) .
O17 Mo6 O11 88.0(3) .
O6 Mo6 O18 103.4(4) .
O17 Mo6 O18 86.4(3) .
O11 Mo6 O18 152.6(3) .
O6 Mo6 O14 102.4(3) .
O17 Mo6 O14 152.5(2) .
O11 Mo6 O14 87.1(3) .
O18 Mo6 O14 85.7(3) .
O6 Mo6 O1 178.5(3) .
O17 Mo6 O1 76.3(2) .
O11 Mo6 O1 76.8(2) .
O18 Mo6 O1 75.9(2) .
O14 Mo6 O1 76.3(2) .
Mo1 O1 Mo2 90.66(18) .
Mo1 O1 Mo4 91.03(19) .
Mo2 O1 Mo4 90.20(17) .
Mo1 O1 Mo5 90.68(18) .
Mo2 O1 Mo5 178.6(2) .
Mo4 O1 Mo5 89.97(19) .
Mo1 O1 Mo3 90.49(18) .
Mo2 O1 Mo3 90.11(19) .
Mo4 O1 Mo3 178.4(2) .
Mo5 O1 Mo3 89.69(17) .
Mo1 O1 Mo6 179.3(3) .
Mo2 O1 Mo6 89.64(17) .
Mo4 O1 Mo6 89.55(18) .
Mo5 O1 Mo6 89.02(17) .
Mo3 O1 Mo6 88.93(18) .
Mo4 O7 Mo1 115.2(3) .
Mo5 O8 Mo1 115.3(3) .
Mo1 O9 Mo3 114.9(3) .
Mo2 O10 Mo1 115.0(3) .
Mo6 O11 Mo2 117.5(3) .
Mo2 O12 Mo3 117.0(3) .
Mo4 O13 Mo2 116.1(3) .
Mo3 O14 Mo6 117.6(3) .
Mo3 O15 Mo5 117.0(3) .
Mo5 O16 Mo4 117.7(3) .
Mo6 O17 Mo4 118.5(3) .
Mo5 O18 Mo6 118.4(3) .
C1 N1 Mo1 157.7(8) .
C131 N2 C141 110.2(10) .
C131 N2 C111 110.8(9) .
C141 N2 C111 108.1(8) .
C131 N2 C121 107.9(9) .
C141 N2 C121 109.8(9) .
C111 N2 C121 110.0(9) .
C112 C111 N2 115.8(10) .
C111 C112 C113 110.5(11) .
C114 C113 C112 110.7(12) .
C122 C121 N2 116.3(10) .
C121 C122 C123 111.8(12) .
C122 C123 C124 112.2(16) .
C132 C131 N2 113.6(11) .
C131 C132 C133 105.3(12) .
C132 C133 C134 106.9(14) .
C142 C141 N2 116.1(9) .
C141 C142 C143 108.2(10) .
C142 C143 C144 105.0(16) .
C231 N3 C241 105.1(14) .
C231 N3 C221 113.5(12) .
C241 N3 C221 112.7(14) .
C231 N3 C211 110.4(14) .
C241 N3 C211 106.0(12) .
C221 N3 C211 108.9(13) .
C212 C211 N3 114.8(12) .
C211 C212 C213 111.6(15) .
C214 C213 C212 107.1(18) .
C222 C221 N3 116.7(13) .
C221 C222 C223 110.9(13) .
C222 C223 C224 111.9(15) .
C232 C231 N3 113.7(17) .
C231 C232 C233 113.3(19) .
C232 C233 C234 107(2) .
C242 C241 N3 117.9(16) .
C241 C242 C243 108.2(16) .
C242 C243 C244 109.7(17) .
C1 C1 N1 115.9(13) 2_865
C1 C1 C2 121.6(14) 2_865
N1 C1 C2 122.5(11) .
C1 C2 C3 106.4(14) .
C6 C5 C4 109(3) .

loop_
_geom_bond_atom_site_label_1
_geom_bond_atom_site_label_2
_geom_bond_distance
_geom_bond_site_symmetry_2
Mo1 N1 1.738(8) .
Mo1 O9 1.919(7) .
Mo1 O8 1.939(7) .
Mo1 O10 1.963(7) .
Mo1 O7 1.974(7) .
Mo1 O1 2.221(5) .
Mo2 O2 1.674(7) .
Mo2 O10 1.874(7) .
Mo2 O12 1.922(7) .
Mo2 O11 1.969(6) .
Mo2 O13 1.970(7) .
Mo2 O1 2.327(5) .
Mo3 O3 1.683(7) .
Mo3 O15 1.904(7) .
Mo3 O14 1.906(6) .
Mo3 O9 1.927(6) .
Mo3 O12 1.955(7) .
Mo3 O1 2.343(5) .
Mo4 O4 1.688(7) .
Mo4 O7 1.874(7) .
Mo4 O13 1.921(6) .
Mo4 O16 1.945(6) .
Mo4 O17 1.955(6) .
Mo4 O1 2.333(5) .
Mo5 O5 1.692(7) .
Mo5 O8 1.900(7) .
Mo5 O18 1.906(6) .
Mo5 O16 1.913(6) .
Mo5 O15 1.967(7) .
Mo5 O1 2.337(5) .
Mo6 O6 1.694(6) .
Mo6 O17 1.886(6) .
Mo6 O11 1.891(7) .
Mo6 O18 1.924(6) .
Mo6 O14 1.942(6) .
Mo6 O1 2.356(5) .
N1 C1 1.425(9) .
N2 C131 1.509(11) .
N2 C141 1.525(10) .
N2 C111 1.532(10) .
N2 C121 1.565(11) .
C111 C112 1.498(12) .
C112 C113 1.527(12) .
C113 C114 1.517(13) .
C121 C122 1.484(12) .
C122 C123 1.508(13) .
C123 C124 1.515(16) .
C131 C132 1.477(12) .
C132 C133 1.534(13) .
C133 C134 1.541(15) .
C141 C142 1.495(11) .
C142 C143 1.547(13) .
C143 C144 1.563(17) .
N3 C231 1.520(13) .
N3 C241 1.527(12) .
N3 C221 1.546(12) .
N3 C211 1.560(12) .
C211 C212 1.482(13) .
C212 C213 1.522(14) .
C213 C214 1.506(17) .
C221 C222 1.510(13) .
C222 C223 1.532(14) .
C223 C224 1.532(15) .
C231 C232 1.491(15) .
C232 C233 1.543(16) .
C233 C234 1.565(17) .
C241 C242 1.513(15) .
C242 C243 1.567(15) .
C243 C244 1.567(16) .
C1 C1 1.257(10) 2_865
C1 C2 1.492(8) .
C2 C3 1.524(11) .
C4 C5 1.53(2) .
C5 C6 1.51(3) .
